data_4119080
loop_
_publ_author_name
'Wright, Robert J.'
'Phillips, Andrew D.'
'Hardman, Ned J.'
'Power, Philip P.'

_publ_section_title
;
 The &#x201C;Diindene&#x201D; ArInInAr (Ar = C6H3-2,6-Dipp2, Dipp =
 C6H3-2,6-Pri2). Dimeric versus Monomeric In(I)
 Aryls:&#x00A0;para-Substituent Effects in Terphenyl Ligands
;
_journal_issue 29
_journal_name_full 'Journal of the American Chemical Society'
_journal_page_first 8538
_journal_paper_doi 10.1021/ja026285s
_journal_volume 124
_journal_year 2002
_chemical_formula_sum 'C48 H37 B F15 In'
_chemical_formula_weight 1024.40
_chemical_melting_point 197
_chemical_name_common Dipp*InBArF
_chemical_name_systematic
; 
 ? 
;
_space_group_IT_number 14
_symmetry_space_group_name_Hall '-P 2ybc'
_symmetry_space_group_name_H-M 'P 1 21/c 1'
_atom_sites_solution_hydrogens geom
_atom_sites_solution_primary direct
_atom_sites_solution_secondary difmap
_audit_creation_method SHELXL-97
_cell_angle_alpha 90.00
_cell_angle_beta 102.738(4)
_cell_angle_gamma 90.00
_cell_formula_units_Z 8
_cell_length_a 17.2344(9)
_cell_length_b 23.2126(12)
_cell_length_c 22.2382(12)
_cell_measurement_reflns_used 944
_cell_measurement_temperature 91(2)
_cell_measurement_theta_max 61.386
_cell_measurement_theta_min 6.471
_cell_volume 8677.6(8)
_computing_cell_refinement 'Bruker SAINT'
_computing_data_collection 'Bruker SMART'
_computing_data_reduction 'Bruker SAINT'
_computing_molecular_graphics 'SHEXTL 5, XP (Sheldrick, 1994)'
_computing_publication_material 'SHELXL-97 (Sheldrick, 1997)'
_computing_structure_refinement 'SHELXL-97 (Sheldrick, 1997)'
_computing_structure_solution 'SHELXS-97 (Sheldrick, 1990)'
_diffrn_ambient_temperature 91(2)
_diffrn_detector_area_resol_mean 8.3
_diffrn_measured_fraction_theta_full 0.954
_diffrn_measured_fraction_theta_max 0.954
_diffrn_measurement_device_type 'Bruker SMART 1000'
_diffrn_measurement_method \w
_diffrn_radiation_monochromator graphite
_diffrn_radiation_source 'fine-focus sealed tube'
_diffrn_radiation_type MoK\a
_diffrn_radiation_wavelength 0.71073
_diffrn_reflns_av_R_equivalents 0.0475
_diffrn_reflns_av_sigmaI/netI 0.0395
_diffrn_reflns_limit_h_max 24
_diffrn_reflns_limit_h_min -24
_diffrn_reflns_limit_k_max 34
_diffrn_reflns_limit_k_min -34
_diffrn_reflns_limit_l_max 32
_diffrn_reflns_limit_l_min -32
_diffrn_reflns_number 27541
_diffrn_reflns_theta_full 31.50
_diffrn_reflns_theta_max 31.50
_diffrn_reflns_theta_min 1.21
_diffrn_standards_decay_% <0.1
_diffrn_standards_interval_time
;
frames measured at beginning and end of data collection
;
_diffrn_standards_number '50 frames remeasured'
_exptl_absorpt_coefficient_mu 0.644
_exptl_absorpt_correction_T_max 0.8205
_exptl_absorpt_correction_T_min 0.7348
_exptl_absorpt_correction_type empirical
_exptl_absorpt_process_details 'SADABS 2.0 (Sheldrick, 2000)'
_exptl_crystal_colour colorless
_exptl_crystal_density_diffrn 1.568
_exptl_crystal_density_method 'not measured'
_exptl_crystal_description block
_exptl_crystal_F_000 4112
_exptl_crystal_size_max 0.51
_exptl_crystal_size_mid 0.44
_exptl_crystal_size_min 0.32
_refine_diff_density_max 1.045
_refine_diff_density_min -0.872
_refine_diff_density_rms 0.101
_refine_ls_extinction_method none
_refine_ls_goodness_of_fit_ref 1.058
_refine_ls_hydrogen_treatment constr
_refine_ls_matrix_type full
_refine_ls_number_parameters 1171
_refine_ls_number_reflns 27541
_refine_ls_number_restraints 0
_refine_ls_restrained_S_all 1.058
_refine_ls_R_factor_all 0.0686
_refine_ls_R_factor_gt 0.0401
_refine_ls_shift/su_max 0.005
_refine_ls_shift/su_mean 0.000
_refine_ls_structure_factor_coef Fsqd
_refine_ls_weighting_details 'calc w=1/[\s^2^(Fo^2^)+(0.0268P)^2^+13.2040P] where P=(Fo^2^+2Fc^2^)/3'
_refine_ls_weighting_scheme calc
_refine_ls_wR_factor_gt 0.0796
_refine_ls_wR_factor_ref 0.0966
_reflns_number_gt 20506
_reflns_number_total 27541
_reflns_threshold_expression >2/s(I)
_cod_data_source_file ja026285ssup2.cif
_cod_data_source_block adp37
_cod_database_code 4119080

loop_
_symmetry_equiv_pos_as_xyz
'x, y, z'
'-x, y+1/2, -z+1/2'
'-x, -y, -z'
'x, -y-1/2, z-1/2'

loop_
_atom_site_label
_atom_site_type_symbol
_atom_site_fract_x
_atom_site_fract_y
_atom_site_fract_z
_atom_site_U_iso_or_equiv
_atom_site_adp_type
_atom_site_occupancy
_atom_site_symmetry_multiplicity
_atom_site_calc_flag
_atom_site_refinement_flags
In1 In 0.496727(9) 0.401418(6) 0.308062(7) 0.01530(4) Uani 1 1 d .
C6 C 0.43059(13) 0.27571(9) 0.32938(10) 0.0166(4) Uani 1 1 d .
B1 B 0.53787(15) 0.49550(10) 0.32361(11) 0.0159(4) Uani 1 1 d .
F1 F 0.63419(8) 0.38965(6) 0.37683(7) 0.0240(3) Uani 1 1 d .
In2 In 1.007790(9) 0.105710(6) 0.308581(7) 0.01678(4) Uani 1 1 d .
B2 B 1.03792(15) 0.00937(10) 0.31942(12) 0.0165(4) Uani 1 1 d .
C5 C 0.41466(14) 0.21874(9) 0.30920(11) 0.0199(4) Uani 1 1 d .
H5A H 0.3903 0.1931 0.3328 0.024 Uiso 1 1 calc R
F2 F 0.77791(9) 0.39196(7) 0.45037(7) 0.0324(3) Uani 1 1 d .
C4 C 0.43397(15) 0.19921(10) 0.25537(11) 0.0221(5) Uani 1 1 d .
H4A H 0.4232 0.1604 0.2427 0.027 Uiso 1 1 calc R
F3 F 0.85437(9) 0.49383(8) 0.48328(7) 0.0387(4) Uani 1 1 d .
C3 C 0.46897(14) 0.23603(9) 0.21981(11) 0.0206(4) Uani 1 1 d .
H3A H 0.4822 0.2223 0.1831 0.025 Uiso 1 1 calc R
F4 F 0.78095(10) 0.59468(7) 0.44062(8) 0.0360(4) Uani 1 1 d .
C1 C 0.46631(13) 0.31243(9) 0.29328(10) 0.0155(4) Uani 1 1 d .
F6 F 0.47835(8) 0.43608(5) 0.42076(6) 0.0205(3) Uani 1 1 d .
C2 C 0.48473(13) 0.29312(9) 0.23805(10) 0.0167(4) Uani 1 1 d .
F7 F 0.38771(9) 0.48204(6) 0.49232(6) 0.0245(3) Uani 1 1 d .
C7 C 0.40835(14) 0.29669(9) 0.38727(11) 0.0192(4) Uani 1 1 d .
F8 F 0.34863(9) 0.59597(6) 0.48320(7) 0.0278(3) Uani 1 1 d .
C8 C 0.34222(14) 0.33374(10) 0.38267(12) 0.0221(5) Uani 1 1 d .
F9 F 0.39864(9) 0.66289(6) 0.39872(7) 0.0244(3) Uani 1 1 d .
C9 C 0.32398(16) 0.35449(11) 0.43707(13) 0.0283(5) Uani 1 1 d .
H9A H 0.2800 0.3797 0.4347 0.034 Uiso 1 1 calc R
F10 F 0.47947(9) 0.61785(6) 0.32198(7) 0.0241(3) Uani 1 1 d .
C10 C 0.36902(16) 0.33885(12) 0.49396(13) 0.0304(6) Uani 1 1 d .
H10A H 0.3566 0.3540 0.5304 0.037 Uiso 1 1 calc R
C11 C 0.43210(16) 0.30126(11) 0.49809(12) 0.0263(5) Uani 1 1 d .
H11A H 0.4620 0.2903 0.5376 0.032 Uiso 1 1 calc R
F11 F 0.39001(8) 0.53349(7) 0.24226(7) 0.0273(3) Uani 1 1 d .
C12 C 0.45288(15) 0.27906(10) 0.44543(11) 0.0216(5) Uani 1 1 d .
F12 F 0.37270(10) 0.57669(8) 0.12878(7) 0.0401(4) Uani 1 1 d .
F13 F 0.50148(11) 0.58935(7) 0.07710(7) 0.0393(4) Uani 1 1 d .
C13 C 0.28665(14) 0.34876(11) 0.32138(12) 0.0251(5) Uani 1 1 d .
H13A H 0.3073 0.3295 0.2879 0.030 Uiso 1 1 calc R
F14 F 0.64797(10) 0.55762(8) 0.14242(7) 0.0356(4) Uani 1 1 d .
C14 C 0.20238(16) 0.32582(13) 0.31903(14) 0.0356(6) Uani 1 1 d .
H14A H 0.2048 0.2843 0.3272 0.053 Uiso 1 1 calc R
H14B H 0.1687 0.3331 0.2781 0.053 Uiso 1 1 calc R
H14C H 0.1799 0.3454 0.3503 0.053 Uiso 1 1 calc R
F15 F 0.66701(8) 0.51295(7) 0.25413(7) 0.0267(3) Uani 1 1 d .
C15 C 0.28334(16) 0.41387(12) 0.30864(14) 0.0324(6) Uani 1 1 d .
H15A H 0.3372 0.4283 0.3102 0.049 Uiso 1 1 calc R
H15B H 0.2610 0.4336 0.3399 0.049 Uiso 1 1 calc R
H15C H 0.2498 0.4212 0.2677 0.049 Uiso 1 1 calc R
F16 F 0.99376(8) 0.06258(6) 0.42552(6) 0.0210(3) Uani 1 1 d .
C16 C 0.52360(16) 0.23806(10) 0.45180(11) 0.0238(5) Uani 1 1 d .
H16A H 0.5118 0.2111 0.4158 0.029 Uiso 1 1 calc R
F17 F 0.89744(8) 0.01806(6) 0.49356(6) 0.0229(3) Uani 1 1 d .
C17 C 0.5378(2) 0.20126(12) 0.51031(13) 0.0380(7) Uani 1 1 d .
H17A H 0.4890 0.1804 0.5121 0.057 Uiso 1 1 calc R
H17B H 0.5530 0.2262 0.5466 0.057 Uiso 1 1 calc R
H17C H 0.5807 0.1737 0.5097 0.057 Uiso 1 1 calc R
F18 F 0.83336(9) -0.08904(6) 0.46839(7) 0.0265(3) Uani 1 1 d .
C18 C 0.59936(17) 0.27094(12) 0.44831(14) 0.0339(6) Uani 1 1 d .
H18A H 0.5897 0.2944 0.4107 0.051 Uiso 1 1 calc R
H18B H 0.6423 0.2435 0.4476 0.051 Uiso 1 1 calc R
H18C H 0.6146 0.2961 0.4844 0.051 Uiso 1 1 calc R
F19 F 0.85880(9) -0.14765(6) 0.36783(7) 0.0254(3) Uani 1 1 d .
C19 C 0.51545(13) 0.33612(9) 0.19861(10) 0.0173(4) Uani 1 1 d .
F20 F 0.94838(8) -0.10336(6) 0.29719(6) 0.0224(3) Uani 1 1 d .
C20 C 0.59783(14) 0.34493(10) 0.20363(11) 0.0203(4) Uani 1 1 d .
F21 F 1.11720(9) -0.09769(6) 0.35660(7) 0.0254(3) Uani 1 1 d .
C21 C 0.62244(16) 0.38538(11) 0.16537(12) 0.0260(5) Uani 1 1 d .
H21A H 0.6777 0.3915 0.1685 0.031 Uiso 1 1 calc R
F22 F 1.25385(10) -0.11329(8) 0.43990(8) 0.0377(4) Uani 1 1 d .
C22 C 0.56800(16) 0.41674(11) 0.12309(12) 0.0272(5) Uani 1 1 d .
H22A H 0.5859 0.4435 0.0968 0.033 Uiso 1 1 calc R
F23 F 1.33996(10) -0.02067(9) 0.49344(8) 0.0443(5) Uani 1 1 d .
C23 C 0.48741(16) 0.40925(10) 0.11905(11) 0.0245(5) Uani 1 1 d .
H23A H 0.4504 0.4314 0.0902 0.029 Uiso 1 1 calc R
F24 F 1.28587(9) 0.08800(8) 0.46168(8) 0.0381(4) Uani 1 1 d .
C24 C 0.45957(14) 0.36961(10) 0.15662(11) 0.0202(4) Uani 1 1 d .
F25 F 1.14884(9) 0.10477(6) 0.38110(7) 0.0281(3) Uani 1 1 d .
C25 C 0.65974(14) 0.30842(11) 0.24692(12) 0.0234(5) Uani 1 1 d .
H25A H 0.6355 0.2942 0.2811 0.028 Uiso 1 1 calc R
F26 F 0.88856(8) 0.00813(7) 0.23149(7) 0.0284(3) Uani 1 1 d .
C26 C 0.73537(15) 0.34211(13) 0.27563(13) 0.0328(6) Uani 1 1 d .
H26A H 0.7214 0.3755 0.2980 0.049 Uiso 1 1 calc R
H26B H 0.7612 0.3552 0.2430 0.049 Uiso 1 1 calc R
H26C H 0.7718 0.3171 0.3043 0.049 Uiso 1 1 calc R
F27 F 0.86136(10) -0.02518(8) 0.11334(7) 0.0368(4) Uani 1 1 d .
C27 C 0.68066(19) 0.25604(13) 0.21181(15) 0.0403(7) Uani 1 1 d .
H27A H 0.6320 0.2348 0.1937 0.060 Uiso 1 1 calc R
H27B H 0.7170 0.2309 0.2403 0.060 Uiso 1 1 calc R
H27C H 0.7064 0.2689 0.1790 0.060 Uiso 1 1 calc R
F28 F 0.98544(11) -0.06071(8) 0.06374(7) 0.0385(4) Uani 1 1 d .
C28 C 0.37044(14) 0.36164(11) 0.14989(12) 0.0239(5) Uani 1 1 d .
H28A H 0.3623 0.3414 0.1877 0.029 Uiso 1 1 calc R
F29 F 1.13366(10) -0.06759(7) 0.13646(7) 0.0351(4) Uani 1 1 d .
C29 C 0.32617(17) 0.41907(13) 0.14574(15) 0.0357(6) Uani 1 1 d .
H29A H 0.3493 0.4428 0.1817 0.054 Uiso 1 1 calc R
H29B H 0.2699 0.4120 0.1449 0.054 Uiso 1 1 calc R
H29C H 0.3309 0.4392 0.1080 0.054 Uiso 1 1 calc R
F30 F 1.16270(8) -0.03351(7) 0.25309(7) 0.0264(3) Uani 1 1 d .
C30 C 0.33617(17) 0.32305(13) 0.09458(14) 0.0358(6) Uani 1 1 d .
H30A H 0.3656 0.2866 0.0985 0.054 Uiso 1 1 calc R
H30B H 0.3410 0.3425 0.0565 0.054 Uiso 1 1 calc R
H30C H 0.2800 0.3153 0.0934 0.054 Uiso 1 1 calc R
C31 C 0.62815(13) 0.49199(10) 0.36604(10) 0.0184(4) Uani 1 1 d .
C32 C 0.66840(14) 0.44280(10) 0.39036(10) 0.0197(4) Uani 1 1 d .
C33 C 0.74333(14) 0.44199(12) 0.42935(11) 0.0245(5) Uani 1 1 d .
C34 C 0.78136(14) 0.49336(13) 0.44619(11) 0.0281(5) Uani 1 1 d .
C35 C 0.74469(15) 0.54404(11) 0.42406(12) 0.0258(5) Uani 1 1 d .
C36 C 0.67050(14) 0.54248(10) 0.38465(11) 0.0214(5) Uani 1 1 d .
C37 C 0.48214(13) 0.52420(9) 0.36624(10) 0.0158(4) Uani 1 1 d .
C38 C 0.45732(13) 0.49312(9) 0.41196(10) 0.0169(4) Uani 1 1 d .
C39 C 0.41174(14) 0.51524(10) 0.45029(10) 0.0186(4) Uani 1 1 d .
C40 C 0.39182(14) 0.57292(10) 0.44597(11) 0.0201(4) Uani 1 1 d .
C41 C 0.41683(14) 0.60644(9) 0.40292(11) 0.0195(4) Uani 1 1 d .
C42 C 0.45969(14) 0.58209(9) 0.36383(10) 0.0182(4) Uani 1 1 d .
F5 F 0.63811(9) 0.59367(6) 0.36313(7) 0.0264(3) Uani 1 1 d .
C43 C 0.52971(13) 0.52293(9) 0.25571(10) 0.0171(4) Uani 1 1 d .
C44 C 0.45656(14) 0.53977(10) 0.21953(11) 0.0203(4) Uani 1 1 d .
C45 C 0.44553(16) 0.56212(11) 0.16092(12) 0.0267(5) Uani 1 1 d .
C46 C 0.51051(17) 0.56871(10) 0.13464(11) 0.0264(5) Uani 1 1 d .
C47 C 0.58410(15) 0.55252(10) 0.16763(11) 0.0236(5) Uani 1 1 d .
C48 C 0.59271(14) 0.52985(10) 0.22642(11) 0.0198(4) Uani 1 1 d .
C49 C 0.98192(13) 0.19529(9) 0.29323(10) 0.0163(4) Uani 1 1 d .
C50 C 0.96312(13) 0.23238(9) 0.33782(10) 0.0167(4) Uani 1 1 d .
C51 C 0.94896(14) 0.29046(9) 0.32222(11) 0.0192(4) Uani 1 1 d .
H51A H 0.9351 0.3163 0.3513 0.023 Uiso 1 1 calc R
C52 C 0.95490(14) 0.31073(9) 0.26467(11) 0.0198(4) Uani 1 1 d .
H52A H 0.9461 0.3504 0.2551 0.024 Uiso 1 1 calc R
C53 C 0.97351(14) 0.27369(9) 0.22092(11) 0.0191(4) Uani 1 1 d .
H53A H 0.9781 0.2881 0.1819 0.023 Uiso 1 1 calc R
C54 C 0.98541(12) 0.21531(9) 0.23444(10) 0.0151(4) Uani 1 1 d .
C55 C 0.95834(15) 0.21063(9) 0.40011(11) 0.0208(5) Uani 1 1 d .
C56 C 0.89050(16) 0.18057(11) 0.40840(12) 0.0266(5) Uani 1 1 d .
C57 C 0.88794(19) 0.16087(12) 0.46729(14) 0.0362(7) Uani 1 1 d .
H57A H 0.8426 0.1403 0.4733 0.043 Uiso 1 1 calc R
C58 C 0.9503(2) 0.17080(13) 0.51683(14) 0.0417(8) Uani 1 1 d .
H58A H 0.9477 0.1569 0.5565 0.050 Uiso 1 1 calc R
C59 C 1.0165(2) 0.20097(12) 0.50890(13) 0.0380(7) Uani 1 1 d .
H59A H 1.0587 0.2081 0.5435 0.046 Uiso 1 1 calc R
C60 C 1.02236(17) 0.22115(10) 0.45098(12) 0.0280(5) Uani 1 1 d .
C61 C 0.81806(15) 0.17075(12) 0.35564(14) 0.0313(6) Uani 1 1 d .
H61A H 0.8278 0.1912 0.3184 0.038 Uiso 1 1 calc R
C62 C 0.80518(16) 0.10702(13) 0.33938(15) 0.0347(6) Uani 1 1 d .
H62A H 0.8535 0.0910 0.3296 0.052 Uiso 1 1 calc R
H62B H 0.7607 0.1029 0.3036 0.052 Uiso 1 1 calc R
H62C H 0.7930 0.0862 0.3745 0.052 Uiso 1 1 calc R
C63 C 0.74257(18) 0.19620(14) 0.37109(18) 0.0456(8) Uani 1 1 d .
H63A H 0.6971 0.1894 0.3367 0.068 Uiso 1 1 calc R
H63B H 0.7496 0.2377 0.3781 0.068 Uiso 1 1 calc R
H63C H 0.7328 0.1777 0.4084 0.068 Uiso 1 1 calc R
C64 C 1.1737(2) 0.22773(15) 0.47377(19) 0.0534(9) Uani 1 1 d .
H64A H 1.2176 0.2524 0.4680 0.080 Uiso 1 1 calc R
H64B H 1.1773 0.1903 0.4542 0.080 Uiso 1 1 calc R
H64C H 1.1769 0.2222 0.5179 0.080 Uiso 1 1 calc R
C65 C 1.09446(18) 0.25631(11) 0.44440(13) 0.0331(6) Uani 1 1 d .
H65A H 1.0925 0.2606 0.3993 0.040 Uiso 1 1 calc R
C66 C 1.0912(3) 0.31610(15) 0.4709(2) 0.0699(13) Uani 1 1 d .
H66A H 1.0403 0.3343 0.4520 0.105 Uiso 1 1 calc R
H66B H 1.1350 0.3394 0.4624 0.105 Uiso 1 1 calc R
H66C H 1.0961 0.3134 0.5156 0.105 Uiso 1 1 calc R
C67 C 0.99633(14) 0.17294(9) 0.18620(10) 0.0185(4) Uani 1 1 d .
C68 C 0.92873(15) 0.15473(10) 0.14198(11) 0.0231(5) Uani 1 1 d .
C69 C 0.93858(17) 0.11546(11) 0.09659(12) 0.0296(5) Uani 1 1 d .
H69A H 0.8934 0.1036 0.0664 0.036 Uiso 1 1 calc R
C70 C 1.01255(17) 0.09355(11) 0.09474(12) 0.0288(5) Uani 1 1 d .
H70A H 1.0181 0.0672 0.0633 0.035 Uiso 1 1 calc R
C71 C 1.07880(16) 0.11028(10) 0.13915(12) 0.0259(5) Uani 1 1 d .
H71A H 1.1293 0.0942 0.1385 0.031 Uiso 1 1 calc R
C72 C 1.07255(14) 0.15037(10) 0.18475(11) 0.0200(4) Uani 1 1 d .
C73 C 0.84540(15) 0.17599(12) 0.14273(12) 0.0281(5) Uani 1 1 d .
H73A H 0.8505 0.2050 0.1766 0.034 Uiso 1 1 calc R
C74 C 0.79434(18) 0.12650(14) 0.15776(16) 0.0421(7) Uani 1 1 d .
H74A H 0.8214 0.1081 0.1964 0.063 Uiso 1 1 calc R
H74B H 0.7861 0.0981 0.1243 0.063 Uiso 1 1 calc R
H74C H 0.7428 0.1415 0.1622 0.063 Uiso 1 1 calc R
C75 C 0.80547(19) 0.20601(14) 0.08268(15) 0.0405(7) Uani 1 1 d .
H75A H 0.8395 0.2375 0.0743 0.061 Uiso 1 1 calc R
H75B H 0.7540 0.2216 0.0866 0.061 Uiso 1 1 calc R
H75C H 0.7973 0.1782 0.0487 0.061 Uiso 1 1 calc R
C76 C 1.14824(14) 0.17307(10) 0.22750(12) 0.0235(5) Uani 1 1 d .
H76A H 1.1332 0.1910 0.2642 0.028 Uiso 1 1 calc R
C77 C 1.18516(17) 0.21982(12) 0.19399(15) 0.0365(6) Uani 1 1 d .
H77A H 1.1457 0.2500 0.1795 0.055 Uiso 1 1 calc R
H77B H 1.2022 0.2028 0.1587 0.055 Uiso 1 1 calc R
H77C H 1.2312 0.2366 0.2224 0.055 Uiso 1 1 calc R
C78 C 1.20952(16) 0.12570(12) 0.25044(14) 0.0319(6) Uani 1 1 d .
H78A H 1.1855 0.0960 0.2718 0.048 Uiso 1 1 calc R
H78B H 1.2556 0.1424 0.2789 0.048 Uiso 1 1 calc R
H78C H 1.2266 0.1085 0.2152 0.048 Uiso 1 1 calc R
C79 C 0.97541(13) -0.01780(9) 0.35718(10) 0.0157(4) Uani 1 1 d .
C80 C 0.95983(13) 0.00977(9) 0.40886(10) 0.0163(4) Uani 1 1 d .
C81 C 0.91176(13) -0.01209(10) 0.44555(10) 0.0181(4) Uani 1 1 d .
C82 C 0.87845(13) -0.06589(10) 0.43244(11) 0.0194(4) Uani 1 1 d .
C83 C 0.89122(14) -0.09531(9) 0.38176(11) 0.0192(4) Uani 1 1 d .
C84 C 0.93838(13) -0.07121(9) 0.34554(10) 0.0173(4) Uani 1 1 d .
C85 C 1.12622(13) 0.00397(10) 0.36446(11) 0.0191(4) Uani 1 1 d .
C86 C 1.15752(14) -0.05042(10) 0.38201(11) 0.0216(5) Uani 1 1 d .
C87 C 1.22819(15) -0.05953(12) 0.42482(12) 0.0270(5) Uani 1 1 d .
C88 C 1.27132(15) -0.01270(14) 0.45194(12) 0.0315(6) Uani 1 1 d .
C89 C 1.24393(15) 0.04208(13) 0.43605(12) 0.0281(5) Uani 1 1 d .
C90 C 1.17285(14) 0.04885(11) 0.39332(11) 0.0229(5) Uani 1 1 d .
C91 C 1.02661(13) -0.01228(9) 0.24924(10) 0.0177(4) Uani 1 1 d .
C92 C 0.95135(14) -0.01155(10) 0.20945(11) 0.0214(4) Uani 1 1 d .
C93 C 0.93574(15) -0.02797(11) 0.14868(12) 0.0264(5) Uani 1 1 d .
C94 C 0.99764(17) -0.04659(11) 0.12338(11) 0.0268(5) Uani 1 1 d .
C95 C 1.07302(15) -0.04883(10) 0.16042(11) 0.0228(5) Uani 1 1 d .
C96 C 1.08653(14) -0.03121(9) 0.22113(11) 0.0195(4) Uani 1 1 d .

loop_
_atom_site_aniso_label
_atom_site_aniso_U_11
_atom_site_aniso_U_22
_atom_site_aniso_U_33
_atom_site_aniso_U_23
_atom_site_aniso_U_13
_atom_site_aniso_U_12
In1 0.01756(7) 0.01248(6) 0.01654(7) -0.00106(5) 0.00520(5) -0.00118(5)
C6 0.0177(10) 0.0147(9) 0.0177(10) -0.0009(8) 0.0043(8) -0.0005(8)
B1 0.0197(11) 0.0119(10) 0.0170(11) 0.0000(8) 0.0059(9) -0.0017(8)
F1 0.0214(7) 0.0203(6) 0.0301(8) 0.0046(6) 0.0050(6) -0.0007(5)
In2 0.02083(8) 0.01274(7) 0.01820(8) 0.00023(5) 0.00738(6) 0.00061(5)
B2 0.0190(11) 0.0130(10) 0.0192(12) 0.0000(8) 0.0081(9) 0.0002(8)
C5 0.0228(11) 0.0158(10) 0.0216(11) 0.0004(8) 0.0057(9) -0.0032(8)
F2 0.0231(7) 0.0449(9) 0.0291(8) 0.0128(7) 0.0053(6) 0.0079(7)
C4 0.0288(12) 0.0136(9) 0.0246(12) -0.0040(8) 0.0072(9) -0.0026(9)
F3 0.0203(8) 0.0665(12) 0.0262(8) -0.0071(8) -0.0014(6) -0.0065(8)
C3 0.0262(12) 0.0160(10) 0.0201(11) -0.0018(8) 0.0063(9) 0.0011(8)
F4 0.0306(8) 0.0425(9) 0.0371(9) -0.0199(7) 0.0123(7) -0.0191(7)
C1 0.0159(10) 0.0135(9) 0.0166(10) -0.0012(7) 0.0026(8) 0.0003(7)
F6 0.0258(7) 0.0155(6) 0.0224(7) -0.0004(5) 0.0100(6) 0.0004(5)
C2 0.0161(10) 0.0160(9) 0.0182(11) -0.0003(8) 0.0039(8) 0.0006(7)
F7 0.0322(8) 0.0240(7) 0.0219(7) 0.0033(5) 0.0159(6) -0.0009(6)
C7 0.0236(11) 0.0150(9) 0.0203(11) -0.0029(8) 0.0079(9) -0.0052(8)
F8 0.0346(8) 0.0271(7) 0.0275(8) -0.0014(6) 0.0195(6) 0.0062(6)
C8 0.0218(11) 0.0196(10) 0.0269(12) -0.0037(9) 0.0096(9) -0.0042(9)
F9 0.0332(8) 0.0161(6) 0.0262(7) 0.0005(5) 0.0110(6) 0.0068(6)
C9 0.0256(12) 0.0287(12) 0.0333(14) -0.0103(10) 0.0124(11) -0.0028(10)
F10 0.0340(8) 0.0158(6) 0.0276(8) 0.0039(5) 0.0178(6) 0.0000(5)
C10 0.0339(14) 0.0338(14) 0.0281(14) -0.0107(11) 0.0166(11) -0.0071(11)
C11 0.0329(13) 0.0271(12) 0.0203(12) -0.0033(9) 0.0092(10) -0.0039(10)
F11 0.0206(7) 0.0395(8) 0.0235(7) 0.0007(6) 0.0084(6) 0.0039(6)
C12 0.0262(12) 0.0184(10) 0.0209(11) -0.0008(8) 0.0071(9) -0.0054(9)
F12 0.0388(9) 0.0539(11) 0.0265(9) 0.0101(8) 0.0051(7) 0.0212(8)
F13 0.0601(11) 0.0394(9) 0.0220(8) 0.0104(7) 0.0164(8) 0.0067(8)
C13 0.0213(11) 0.0243(11) 0.0305(13) -0.0030(10) 0.0074(10) 0.0019(9)
F14 0.0388(9) 0.0476(10) 0.0272(8) -0.0017(7) 0.0223(7) -0.0105(8)
C14 0.0236(13) 0.0429(16) 0.0400(16) -0.0031(13) 0.0064(11) -0.0042(11)
F15 0.0195(7) 0.0384(8) 0.0246(7) -0.0033(6) 0.0098(6) -0.0014(6)
C15 0.0272(13) 0.0295(13) 0.0418(16) 0.0038(11) 0.0102(12) 0.0046(10)
F16 0.0225(7) 0.0203(6) 0.0222(7) -0.0016(5) 0.0093(5) -0.0021(5)
C16 0.0340(13) 0.0201(11) 0.0166(11) 0.0009(8) 0.0039(9) 0.0020(9)
F17 0.0281(7) 0.0248(7) 0.0186(7) -0.0053(5) 0.0117(6) -0.0012(6)
C17 0.0577(19) 0.0303(14) 0.0254(14) 0.0093(11) 0.0083(13) 0.0081(13)
F18 0.0295(8) 0.0299(7) 0.0252(7) -0.0018(6) 0.0168(6) -0.0088(6)
C18 0.0313(14) 0.0287(13) 0.0428(17) 0.0006(12) 0.0104(12) 0.0044(11)
F19 0.0313(8) 0.0178(6) 0.0298(8) -0.0050(6) 0.0126(6) -0.0096(6)
C19 0.0198(10) 0.0180(10) 0.0150(10) -0.0029(8) 0.0057(8) 0.0011(8)
F20 0.0292(7) 0.0176(6) 0.0241(7) -0.0058(5) 0.0142(6) -0.0027(5)
C20 0.0208(11) 0.0205(10) 0.0210(11) -0.0055(8) 0.0076(9) 0.0002(8)
F21 0.0282(7) 0.0198(7) 0.0294(8) 0.0021(6) 0.0093(6) 0.0027(6)
C21 0.0270(12) 0.0248(12) 0.0300(13) -0.0028(10) 0.0148(10) -0.0050(9)
F22 0.0339(9) 0.0458(10) 0.0347(9) 0.0136(7) 0.0102(7) 0.0191(7)
C22 0.0384(14) 0.0207(11) 0.0277(13) 0.0005(9) 0.0185(11) -0.0025(10)
F23 0.0232(8) 0.0803(14) 0.0271(9) -0.0016(9) 0.0004(7) 0.0095(8)
C23 0.0329(13) 0.0215(11) 0.0203(11) 0.0025(9) 0.0085(10) 0.0033(9)
F24 0.0248(8) 0.0576(11) 0.0331(9) -0.0203(8) 0.0093(7) -0.0138(7)
C24 0.0236(11) 0.0195(10) 0.0181(11) -0.0015(8) 0.0056(9) 0.0005(8)
F25 0.0284(8) 0.0232(7) 0.0338(8) -0.0065(6) 0.0091(6) -0.0049(6)
C25 0.0203(11) 0.0260(11) 0.0242(12) -0.0042(9) 0.0058(9) 0.0007(9)
F26 0.0200(7) 0.0451(9) 0.0214(7) -0.0015(6) 0.0072(6) 0.0042(6)
C26 0.0179(12) 0.0474(16) 0.0328(15) -0.0045(12) 0.0047(10) -0.0033(11)
F27 0.0298(8) 0.0585(11) 0.0204(8) -0.0014(7) 0.0020(6) -0.0029(8)
C27 0.0377(16) 0.0394(16) 0.0409(17) -0.0113(13) 0.0022(13) 0.0173(13)
F28 0.0516(11) 0.0478(10) 0.0179(8) -0.0054(7) 0.0115(7) 0.0016(8)
C28 0.0205(11) 0.0274(12) 0.0221(12) 0.0023(9) 0.0011(9) 0.0021(9)
F29 0.0399(9) 0.0444(9) 0.0277(8) 0.0010(7) 0.0216(7) 0.0129(7)
C29 0.0271(14) 0.0349(14) 0.0438(17) -0.0045(12) 0.0047(12) 0.0052(11)
F30 0.0214(7) 0.0341(8) 0.0262(8) 0.0017(6) 0.0105(6) 0.0045(6)
C30 0.0291(14) 0.0344(14) 0.0399(16) -0.0095(12) -0.0012(12) -0.0002(11)
C31 0.0184(10) 0.0196(10) 0.0186(11) -0.0010(8) 0.0069(8) -0.0030(8)
C32 0.0198(11) 0.0241(11) 0.0163(11) 0.0010(8) 0.0061(8) -0.0018(8)
C33 0.0191(11) 0.0358(13) 0.0194(12) 0.0040(9) 0.0058(9) 0.0032(10)
C34 0.0159(11) 0.0512(16) 0.0178(12) -0.0042(11) 0.0047(9) -0.0049(11)
C35 0.0230(12) 0.0323(13) 0.0246(12) -0.0117(10) 0.0107(10) -0.0102(10)
C36 0.0229(11) 0.0218(11) 0.0219(12) -0.0044(9) 0.0100(9) -0.0032(9)
C37 0.0175(10) 0.0148(9) 0.0162(10) -0.0008(7) 0.0060(8) -0.0015(7)
C38 0.0190(10) 0.0148(9) 0.0171(10) -0.0001(8) 0.0043(8) 0.0001(8)
C39 0.0238(11) 0.0188(10) 0.0144(10) 0.0009(8) 0.0071(8) -0.0026(8)
C40 0.0218(11) 0.0223(11) 0.0186(11) -0.0032(8) 0.0095(9) 0.0027(8)
C41 0.0219(11) 0.0157(10) 0.0214(11) 0.0002(8) 0.0059(8) 0.0036(8)
C42 0.0222(11) 0.0165(9) 0.0180(10) 0.0006(8) 0.0089(8) -0.0017(8)
F5 0.0298(8) 0.0191(7) 0.0321(8) -0.0051(6) 0.0107(6) -0.0048(6)
C43 0.0200(10) 0.0133(9) 0.0200(11) -0.0008(8) 0.0086(8) -0.0010(8)
C44 0.0221(11) 0.0195(10) 0.0219(11) 0.0004(8) 0.0103(9) 0.0032(8)
C45 0.0314(13) 0.0267(12) 0.0219(12) 0.0023(9) 0.0062(10) 0.0086(10)
C46 0.0419(15) 0.0210(11) 0.0193(12) 0.0033(9) 0.0128(10) 0.0015(10)
C47 0.0308(13) 0.0222(11) 0.0229(12) -0.0014(9) 0.0167(10) -0.0043(9)
C48 0.0214(11) 0.0187(10) 0.0209(11) -0.0025(8) 0.0081(9) -0.0021(8)
C49 0.0167(10) 0.0146(9) 0.0174(10) 0.0002(7) 0.0035(8) 0.0000(7)
C50 0.0176(10) 0.0153(9) 0.0182(10) -0.0006(8) 0.0063(8) 0.0000(8)
C51 0.0217(11) 0.0162(10) 0.0209(11) -0.0003(8) 0.0072(9) 0.0021(8)
C52 0.0229(11) 0.0144(9) 0.0233(11) 0.0026(8) 0.0077(9) 0.0021(8)
C53 0.0227(11) 0.0166(10) 0.0191(11) 0.0023(8) 0.0073(9) -0.0004(8)
C54 0.0130(9) 0.0155(9) 0.0170(10) -0.0005(7) 0.0037(8) -0.0010(7)
C55 0.0315(12) 0.0140(9) 0.0195(11) 0.0004(8) 0.0112(9) 0.0041(9)
C56 0.0316(13) 0.0224(11) 0.0306(13) 0.0065(10) 0.0174(11) 0.0076(10)
C57 0.0458(17) 0.0303(14) 0.0406(17) 0.0139(12) 0.0272(14) 0.0113(12)
C58 0.072(2) 0.0351(15) 0.0250(14) 0.0103(11) 0.0260(15) 0.0166(15)
C59 0.066(2) 0.0266(13) 0.0199(13) 0.0004(10) 0.0060(13) 0.0053(13)
C60 0.0438(16) 0.0183(11) 0.0217(12) 0.0001(9) 0.0068(11) 0.0044(10)
C61 0.0215(12) 0.0318(13) 0.0438(16) 0.0154(12) 0.0141(11) 0.0036(10)
C62 0.0221(12) 0.0405(15) 0.0437(17) 0.0060(13) 0.0121(11) 0.0001(11)
C63 0.0291(15) 0.0362(16) 0.079(3) 0.0186(16) 0.0282(16) 0.0101(12)
C64 0.053(2) 0.0347(17) 0.066(2) 0.0067(16) -0.0004(18) -0.0006(15)
C65 0.0442(16) 0.0220(12) 0.0260(13) 0.0016(10) -0.0075(12) -0.0045(11)
C66 0.073(3) 0.0310(18) 0.097(3) -0.018(2) 0.001(2) -0.0059(18)
C67 0.0218(11) 0.0183(10) 0.0160(10) 0.0022(8) 0.0057(8) -0.0027(8)
C68 0.0272(12) 0.0231(11) 0.0191(11) -0.0023(9) 0.0050(9) -0.0026(9)
C69 0.0373(15) 0.0292(13) 0.0210(12) -0.0073(10) 0.0034(10) -0.0055(11)
C70 0.0423(15) 0.0227(12) 0.0260(13) -0.0081(10) 0.0175(11) -0.0039(10)
C71 0.0329(13) 0.0208(11) 0.0284(13) -0.0016(9) 0.0163(10) 0.0024(10)
C72 0.0236(11) 0.0177(10) 0.0210(11) 0.0006(8) 0.0098(9) 0.0007(8)
C73 0.0232(12) 0.0325(13) 0.0259(13) -0.0061(10) -0.0006(10) -0.0021(10)
C74 0.0258(14) 0.0452(17) 0.055(2) 0.0059(15) 0.0073(13) 0.0005(12)
C75 0.0406(17) 0.0399(16) 0.0376(17) 0.0033(13) 0.0012(13) 0.0064(13)
C76 0.0210(11) 0.0230(11) 0.0280(13) -0.0003(9) 0.0085(9) 0.0015(9)
C77 0.0322(15) 0.0295(14) 0.0467(18) 0.0088(12) 0.0060(13) -0.0057(11)
C78 0.0268(13) 0.0295(13) 0.0404(16) 0.0042(11) 0.0092(11) 0.0067(10)
C79 0.0161(10) 0.0143(9) 0.0172(10) 0.0008(7) 0.0052(8) 0.0015(7)
C80 0.0164(10) 0.0135(9) 0.0191(10) -0.0004(8) 0.0041(8) -0.0006(7)
C81 0.0191(10) 0.0209(10) 0.0151(10) -0.0025(8) 0.0053(8) 0.0013(8)
C82 0.0186(10) 0.0220(10) 0.0191(11) 0.0019(8) 0.0074(8) -0.0017(8)
C83 0.0222(11) 0.0152(9) 0.0213(11) -0.0018(8) 0.0071(9) -0.0034(8)
C84 0.0189(10) 0.0153(9) 0.0185(10) -0.0019(8) 0.0060(8) 0.0002(8)
C85 0.0193(10) 0.0215(10) 0.0187(11) -0.0001(8) 0.0093(8) 0.0000(8)
C86 0.0197(11) 0.0259(11) 0.0215(12) 0.0016(9) 0.0093(9) 0.0014(9)
C87 0.0245(12) 0.0373(14) 0.0218(12) 0.0050(10) 0.0105(9) 0.0109(10)
C88 0.0191(11) 0.0582(18) 0.0177(12) -0.0019(11) 0.0053(9) 0.0051(12)
C89 0.0203(11) 0.0443(15) 0.0218(12) -0.0096(11) 0.0094(9) -0.0060(11)
C90 0.0215(11) 0.0266(12) 0.0231(12) -0.0031(9) 0.0101(9) -0.0028(9)
C91 0.0219(11) 0.0139(9) 0.0194(11) 0.0009(8) 0.0094(9) -0.0004(8)
C92 0.0221(11) 0.0240(11) 0.0202(11) 0.0015(9) 0.0095(9) 0.0012(9)
C93 0.0259(12) 0.0317(13) 0.0217(12) 0.0006(10) 0.0051(10) -0.0026(10)
C94 0.0394(15) 0.0249(12) 0.0182(12) -0.0018(9) 0.0111(10) 0.0005(10)
C95 0.0311(13) 0.0204(11) 0.0219(12) 0.0032(9) 0.0164(10) 0.0052(9)
C96 0.0220(11) 0.0171(10) 0.0220(11) 0.0030(8) 0.0103(9) 0.0022(8)

loop_
_atom_type_symbol
_atom_type_description
_atom_type_scat_dispersion_real
_atom_type_scat_dispersion_imag
_atom_type_scat_source
C C 0.0033 0.0016 'International Tables Vol C Tables 4.2.6.8 and 6.1.1.4'
H H 0.0000 0.0000 'International Tables Vol C Tables 4.2.6.8 and 6.1.1.4'
B B 0.0013 0.0007 'International Tables Vol C Tables 4.2.6.8 and 6.1.1.4'
F F 0.0171 0.0103 'International Tables Vol C Tables 4.2.6.8 and 6.1.1.4'
In In -0.7276 1.3100 'International Tables Vol C Tables 4.2.6.8 and 6.1.1.4'

loop_
_geom_angle_atom_site_label_1
_geom_angle_atom_site_label_2
_geom_angle_atom_site_label_3
_geom_angle
C1 In1 B1 176.21(9)
C1 In1 F1 98.83(6)
B1 In1 F1 78.19(7)
C1 C6 C5 118.0(2)
C1 C6 C7 121.35(19)
C5 C6 C7 120.7(2)
C43 B1 C37 116.14(18)
C43 B1 C31 115.77(18)
C37 B1 C31 106.98(18)
C43 B1 In1 105.87(14)
C37 B1 In1 105.87(14)
C31 B1 In1 105.21(14)
C32 F1 In1 109.55(12)
C49 In2 B2 176.50(9)
C91 B2 C85 117.92(19)
C91 B2 C79 115.19(18)
C85 B2 C79 106.65(18)
C91 B2 In2 103.06(14)
C85 B2 In2 107.34(14)
C79 B2 In2 105.71(14)
C4 C5 C6 121.1(2)
C5 C4 C3 120.5(2)
C4 C3 C2 120.0(2)
C6 C1 C2 121.18(19)
C6 C1 In1 128.50(16)
C2 C1 In1 110.29(15)
C3 C2 C1 119.3(2)
C3 C2 C19 122.2(2)
C1 C2 C19 118.35(19)
C12 C7 C8 120.6(2)
C12 C7 C6 120.1(2)
C8 C7 C6 119.3(2)
C9 C8 C7 118.5(2)
C9 C8 C13 118.5(2)
C7 C8 C13 122.8(2)
C10 C9 C8 120.9(2)
C9 C10 C11 120.2(2)
C10 C11 C12 121.4(2)
C11 C12 C7 118.2(2)
C11 C12 C16 119.9(2)
C7 C12 C16 121.8(2)
C8 C13 C15 112.4(2)
C8 C13 C14 110.7(2)
C15 C13 C14 109.8(2)
C12 C16 C18 110.9(2)
C12 C16 C17 113.7(2)
C18 C16 C17 110.1(2)
C20 C19 C24 119.8(2)
C20 C19 C2 121.8(2)
C24 C19 C2 118.3(2)
C21 C20 C19 119.0(2)
C21 C20 C25 119.6(2)
C19 C20 C25 121.3(2)
C22 C21 C20 121.2(2)
C21 C22 C23 120.0(2)
C22 C23 C24 121.1(2)
C23 C24 C19 118.8(2)
C23 C24 C28 119.6(2)
C19 C24 C28 121.5(2)
C20 C25 C27 109.3(2)
C20 C25 C26 113.0(2)
C27 C25 C26 110.1(2)
C24 C28 C29 112.3(2)
C24 C28 C30 110.6(2)
C29 C28 C30 111.3(2)
C32 C31 C36 113.2(2)
C32 C31 B1 126.8(2)
C36 C31 B1 119.9(2)
F1 C32 C31 120.2(2)
F1 C32 C33 114.9(2)
C31 C32 C33 125.0(2)
F2 C33 C34 120.6(2)
F2 C33 C32 120.7(2)
C34 C33 C32 118.8(2)
F3 C34 C33 120.0(3)
F3 C34 C35 120.5(2)
C33 C34 C35 119.5(2)
F4 C35 C34 120.1(2)
F4 C35 C36 120.4(2)
C34 C35 C36 119.5(2)
F5 C36 C35 116.9(2)
F5 C36 C31 119.0(2)
C35 C36 C31 124.1(2)
C38 C37 C42 113.61(19)
C38 C37 B1 121.91(18)
C42 C37 B1 124.32(19)
F6 C38 C39 116.01(19)
F6 C38 C37 119.35(19)
C39 C38 C37 124.6(2)
F7 C39 C38 121.4(2)
F7 C39 C40 119.6(2)
C38 C39 C40 119.0(2)
F8 C40 C41 120.4(2)
F8 C40 C39 120.5(2)
C41 C40 C39 119.1(2)
F9 C41 C40 119.7(2)
F9 C41 C42 120.3(2)
C40 C41 C42 120.0(2)
F10 C42 C41 115.82(19)
F10 C42 C37 120.65(19)
C41 C42 C37 123.5(2)
C48 C43 C44 113.4(2)
C48 C43 B1 124.5(2)
C44 C43 B1 122.08(19)
F11 C44 C45 116.2(2)
F11 C44 C43 119.0(2)
C45 C44 C43 124.8(2)
F12 C45 C44 121.1(2)
F12 C45 C46 119.8(2)
C44 C45 C46 119.1(2)
F13 C46 C47 120.5(2)
F13 C46 C45 120.6(2)
C47 C46 C45 119.0(2)
F14 C47 C46 119.9(2)
F14 C47 C48 119.9(2)
C46 C47 C48 120.2(2)
F15 C48 C47 115.7(2)
F15 C48 C43 120.7(2)
C47 C48 C43 123.5(2)
C54 C49 C50 121.31(19)
C54 C49 In2 114.91(15)
C50 C49 In2 123.78(16)
C51 C50 C49 118.0(2)
C51 C50 C55 120.9(2)
C49 C50 C55 121.09(19)
C52 C51 C50 120.7(2)
C53 C52 C51 120.8(2)
C52 C53 C54 119.8(2)
C53 C54 C49 119.3(2)
C53 C54 C67 121.3(2)
C49 C54 C67 119.24(19)
C56 C55 C60 120.3(2)
C56 C55 C50 120.4(2)
C60 C55 C50 119.3(2)
C57 C56 C55 118.9(3)
C57 C56 C61 118.7(2)
C55 C56 C61 122.3(2)
C58 C57 C56 121.0(3)
C57 C58 C59 120.2(3)
C58 C59 C60 121.2(3)
C59 C60 C55 118.5(3)
C59 C60 C65 119.8(3)
C55 C60 C65 121.7(2)
C62 C61 C56 112.2(2)
C62 C61 C63 109.9(2)
C56 C61 C63 111.1(3)
C66 C65 C60 110.7(3)
C66 C65 C64 109.8(3)
C60 C65 C64 113.4(2)
C68 C67 C72 119.9(2)
C68 C67 C54 118.7(2)
C72 C67 C54 121.4(2)
C69 C68 C67 119.0(2)
C69 C68 C73 119.0(2)
C67 C68 C73 122.0(2)
C70 C69 C68 121.4(2)
C69 C70 C71 119.7(2)
C70 C71 C72 121.2(2)
C71 C72 C67 118.8(2)
C71 C72 C76 119.3(2)
C67 C72 C76 121.7(2)
C68 C73 C74 110.4(2)
C68 C73 C75 112.5(2)
C74 C73 C75 111.3(2)
C72 C76 C77 109.3(2)
C72 C76 C78 113.0(2)
C77 C76 C78 109.9(2)
C84 C79 C80 113.51(19)
C84 C79 B2 125.17(19)
C80 C79 B2 121.10(19)
F16 C80 C81 116.33(19)
F16 C80 C79 119.00(19)
C81 C80 C79 124.7(2)
F17 C81 C82 119.9(2)
F17 C81 C80 121.1(2)
C82 C81 C80 118.9(2)
F18 C82 C83 120.4(2)
F18 C82 C81 120.3(2)
C83 C82 C81 119.2(2)
F19 C83 C82 120.2(2)
F19 C83 C84 120.0(2)
C82 C83 C84 119.8(2)
F20 C84 C83 115.76(19)
F20 C84 C79 120.43(19)
C83 C84 C79 123.8(2)
C90 C85 C86 113.7(2)
C90 C85 B2 126.5(2)
C86 C85 B2 119.5(2)
F21 C86 C87 117.1(2)
F21 C86 C85 119.1(2)
C87 C86 C85 123.9(2)
F22 C87 C88 120.5(2)
F22 C87 C86 120.3(2)
C88 C87 C86 119.2(2)
F23 C88 C89 120.3(3)
F23 C88 C87 120.0(3)
C89 C88 C87 119.7(2)
F24 C89 C88 120.2(2)
F24 C89 C90 120.9(3)
C88 C89 C90 118.9(2)
F25 C90 C89 115.2(2)
F25 C90 C85 120.1(2)
C89 C90 C85 124.6(2)
C96 C91 C92 113.3(2)
C96 C91 B2 126.2(2)
C92 C91 B2 120.4(2)
F26 C92 C93 116.7(2)
F26 C92 C91 118.4(2)
C93 C92 C91 124.9(2)
F27 C93 C92 121.0(2)
F27 C93 C94 119.9(2)
C92 C93 C94 119.1(2)
F28 C94 C95 120.4(2)
F28 C94 C93 121.0(2)
C95 C94 C93 118.7(2)
F29 C95 C94 119.2(2)
F29 C95 C96 120.3(2)
C94 C95 C96 120.5(2)
F30 C96 C95 116.0(2)
F30 C96 C91 120.6(2)
C95 C96 C91 123.5(2)

loop_
_geom_bond_atom_site_label_1
_geom_bond_atom_site_label_2
_geom_bond_distance
In1 C1 2.139(2)
In1 B1 2.299(2)
In1 F1 2.5354(14)
C6 C1 1.403(3)
C6 C5 1.404(3)
C6 C7 1.503(3)
B1 C43 1.616(3)
B1 C37 1.633(3)
B1 C31 1.634(3)
F1 C32 1.372(3)
In2 C49 2.138(2)
In2 B2 2.296(2)
B2 C91 1.610(3)
B2 C85 1.632(3)
B2 C79 1.632(3)
C5 C4 1.387(3)
F2 C33 1.341(3)
C4 C3 1.389(3)
F3 C34 1.344(3)
C3 C2 1.395(3)
F4 C35 1.344(3)
C1 C2 1.408(3)
F6 C38 1.375(2)
C2 C19 1.500(3)
F7 C39 1.345(2)
C7 C12 1.411(3)
C7 C8 1.413(3)
F8 C40 1.341(2)
C8 C9 1.401(3)
C8 C13 1.523(4)
F9 C41 1.346(2)
C9 C10 1.379(4)
F10 C42 1.346(2)
C10 C11 1.381(4)
C11 C12 1.396(3)
F11 C44 1.359(3)
C12 C16 1.528(3)
F12 C45 1.344(3)
F13 C46 1.343(3)
C13 C15 1.537(4)
C13 C14 1.537(4)
F14 C47 1.346(3)
F15 C48 1.351(3)
F16 C80 1.373(2)
C16 C18 1.529(4)
C16 C17 1.530(3)
F17 C81 1.344(2)
F18 C82 1.344(3)
F19 C83 1.345(2)
C19 C20 1.414(3)
C19 C24 1.417(3)
F20 C84 1.351(2)
C20 C21 1.395(3)
C20 C25 1.527(3)
F21 C86 1.354(3)
C21 C22 1.380(4)
F22 C87 1.342(3)
C22 C23 1.383(4)
F23 C88 1.343(3)
C23 C24 1.397(3)
F24 C89 1.342(3)
C24 C28 1.521(3)
F25 C90 1.371(3)
C25 C27 1.530(4)
C25 C26 1.533(3)
F26 C92 1.362(3)
F27 C93 1.349(3)
F28 C94 1.337(3)
C28 C29 1.529(4)
C28 C30 1.531(4)
F29 C95 1.346(3)
F30 C96 1.349(3)
C31 C32 1.383(3)
C31 C36 1.394(3)
C32 C33 1.388(3)
C33 C34 1.372(4)
C34 C35 1.374(4)
C35 C36 1.382(3)
C36 F5 1.355(3)
C37 C38 1.389(3)
C37 C42 1.396(3)
C38 C39 1.379(3)
C39 C40 1.380(3)
C40 C41 1.375(3)
C41 C42 1.380(3)
C43 C48 1.393(3)
C43 C44 1.394(3)
C44 C45 1.376(3)
C45 C46 1.381(4)
C46 C47 1.370(4)
C47 C48 1.386(3)
C49 C54 1.401(3)
C49 C50 1.404(3)
C50 C51 1.400(3)
C50 C55 1.494(3)
C51 C52 1.388(3)
C52 C53 1.388(3)
C53 C54 1.393(3)
C54 C67 1.498(3)
C55 C56 1.408(3)
C55 C60 1.416(4)
C56 C57 1.397(4)
C56 C61 1.530(4)
C57 C58 1.378(5)
C58 C59 1.383(5)
C59 C60 1.395(4)
C60 C65 1.520(4)
C61 C62 1.528(4)
C61 C63 1.535(4)
C64 C65 1.529(4)
C65 C66 1.514(4)
C67 C68 1.413(3)
C67 C72 1.421(3)
C68 C69 1.398(3)
C68 C73 1.522(4)
C69 C70 1.382(4)
C70 C71 1.390(4)
C71 C72 1.398(3)
C72 C76 1.528(3)
C73 C74 1.528(4)
C73 C75 1.529(4)
C76 C77 1.532(4)
C76 C78 1.532(3)
C79 C84 1.392(3)
C79 C80 1.392(3)
C80 C81 1.381(3)
C81 C82 1.379(3)
C82 C83 1.376(3)
C83 C84 1.382(3)
C85 C90 1.384(3)
C85 C86 1.394(3)
C86 C87 1.387(3)
C87 C88 1.379(4)
C88 C89 1.375(4)
C89 C90 1.384(4)
C91 C96 1.391(3)
C91 C92 1.400(3)
C92 C93 1.372(3)
C93 C94 1.381(4)
C94 C95 1.377(4)
C95 C96 1.380(3)

loop_
_geom_torsion_atom_site_label_1
_geom_torsion_atom_site_label_2
_geom_torsion_atom_site_label_3
_geom_torsion_atom_site_label_4
_geom_torsion
C1 In1 B1 C43 86.6(13)
F1 In1 B1 C43 124.93(15)
C1 In1 B1 C37 -149.5(12)
F1 In1 B1 C37 -111.22(14)
C1 In1 B1 C31 -36.4(14)
F1 In1 B1 C31 1.86(13)
C1 In1 F1 C32 177.00(14)
B1 In1 F1 C32 -0.62(14)
C49 In2 B2 C91 -26.6(15)
C49 In2 B2 C85 98.6(14)
C49 In2 B2 C79 -147.8(13)
C1 C6 C5 C4 0.3(3)
C7 C6 C5 C4 179.1(2)
C6 C5 C4 C3 -0.6(4)
C5 C4 C3 C2 -0.2(4)
C5 C6 C1 C2 0.8(3)
C7 C6 C1 C2 -177.9(2)
C5 C6 C1 In1 178.50(16)
C7 C6 C1 In1 -0.3(3)
B1 In1 C1 C6 125.2(13)
F1 In1 C1 C6 87.3(2)
B1 In1 C1 C2 -57.0(13)
F1 In1 C1 C2 -94.84(15)
C4 C3 C2 C1 1.3(3)
C4 C3 C2 C19 -174.3(2)
C6 C1 C2 C3 -1.6(3)
In1 C1 C2 C3 -179.69(17)
C6 C1 C2 C19 174.1(2)
In1 C1 C2 C19 -3.9(2)
C1 C6 C7 C12 -107.4(3)
C5 C6 C7 C12 73.8(3)
C1 C6 C7 C8 73.1(3)
C5 C6 C7 C8 -105.7(3)
C12 C7 C8 C9 2.7(3)
C6 C7 C8 C9 -177.8(2)
C12 C7 C8 C13 -173.0(2)
C6 C7 C8 C13 6.5(3)
C7 C8 C9 C10 -0.5(4)
C13 C8 C9 C10 175.4(2)
C8 C9 C10 C11 -1.4(4)
C9 C10 C11 C12 1.2(4)
C10 C11 C12 C7 0.9(4)
C10 C11 C12 C16 179.4(2)
C8 C7 C12 C11 -2.9(3)
C6 C7 C12 C11 177.6(2)
C8 C7 C12 C16 178.7(2)
C6 C7 C12 C16 -0.8(3)
C9 C8 C13 C15 63.2(3)
C7 C8 C13 C15 -121.2(2)
C9 C8 C13 C14 -60.0(3)
C7 C8 C13 C14 115.7(3)
C11 C12 C16 C18 -94.3(3)
C7 C12 C16 C18 84.1(3)
C11 C12 C16 C17 30.4(3)
C7 C12 C16 C17 -151.2(2)
C3 C2 C19 C20 -90.5(3)
C1 C2 C19 C20 93.8(3)
C3 C2 C19 C24 91.3(3)
C1 C2 C19 C24 -84.4(3)
C24 C19 C20 C21 -2.1(3)
C2 C19 C20 C21 179.7(2)
C24 C19 C20 C25 -178.1(2)
C2 C19 C20 C25 3.7(3)
C19 C20 C21 C22 0.1(4)
C25 C20 C21 C22 176.2(2)
C20 C21 C22 C23 1.4(4)
C21 C22 C23 C24 -0.9(4)
C22 C23 C24 C19 -1.1(4)
C22 C23 C24 C28 -178.7(2)
C20 C19 C24 C23 2.6(3)
C2 C19 C24 C23 -179.1(2)
C20 C19 C24 C28 -179.8(2)
C2 C19 C24 C28 -1.6(3)
C21 C20 C25 C27 -84.6(3)
C19 C20 C25 C27 91.3(3)
C21 C20 C25 C26 38.3(3)
C19 C20 C25 C26 -145.7(2)
C23 C24 C28 C29 -45.4(3)
C19 C24 C28 C29 137.1(2)
C23 C24 C28 C30 79.6(3)
C19 C24 C28 C30 -97.9(3)
C43 B1 C31 C32 -120.2(2)
C37 B1 C31 C32 108.5(2)
In1 B1 C31 C32 -3.8(3)
C43 B1 C31 C36 64.3(3)
C37 B1 C31 C36 -67.0(3)
In1 B1 C31 C36 -179.25(17)
In1 F1 C32 C31 -1.2(2)
In1 F1 C32 C33 178.27(16)
C36 C31 C32 F1 179.4(2)
B1 C31 C32 F1 3.6(3)
C36 C31 C32 C33 -0.1(3)
B1 C31 C32 C33 -175.8(2)
F1 C32 C33 F2 0.9(3)
C31 C32 C33 F2 -179.6(2)
F1 C32 C33 C34 -178.9(2)
C31 C32 C33 C34 0.6(4)
F2 C33 C34 F3 1.0(4)
C32 C33 C34 F3 -179.2(2)
F2 C33 C34 C35 -180.0(2)
C32 C33 C34 C35 -0.2(4)
F3 C34 C35 F4 -1.6(4)
C33 C34 C35 F4 179.4(2)
F3 C34 C35 C36 178.3(2)
C33 C34 C35 C36 -0.7(4)
F4 C35 C36 F5 1.4(3)
C34 C35 C36 F5 -178.4(2)
F4 C35 C36 C31 -178.8(2)
C34 C35 C36 C31 1.3(4)
C32 C31 C36 F5 178.9(2)
B1 C31 C36 F5 -5.1(3)
C32 C31 C36 C35 -0.9(3)
B1 C31 C36 C35 175.2(2)
C43 B1 C37 C38 152.9(2)
C31 B1 C37 C38 -76.1(2)
In1 B1 C37 C38 35.8(2)
C43 B1 C37 C42 -31.8(3)
C31 B1 C37 C42 99.2(2)
In1 B1 C37 C42 -148.99(19)
C42 C37 C38 F6 -177.45(19)
B1 C37 C38 F6 -1.7(3)
C42 C37 C38 C39 2.8(3)
B1 C37 C38 C39 178.5(2)
F6 C38 C39 F7 -1.9(3)
C37 C38 C39 F7 177.8(2)
F6 C38 C39 C40 176.9(2)
C37 C38 C39 C40 -3.4(4)
F7 C39 C40 F8 -0.1(3)
C38 C39 C40 F8 -179.0(2)
F7 C39 C40 C41 179.9(2)
C38 C39 C40 C41 1.1(4)
F8 C40 C41 F9 0.8(3)
C39 C40 C41 F9 -179.2(2)
F8 C40 C41 C42 -178.5(2)
C39 C40 C41 C42 1.5(4)
F9 C41 C42 F10 -1.3(3)
C40 C41 C42 F10 178.0(2)
F9 C41 C42 C37 178.7(2)
C40 C41 C42 C37 -2.0(4)
C38 C37 C42 F10 179.9(2)
B1 C37 C42 F10 4.3(3)
C38 C37 C42 C41 -0.1(3)
B1 C37 C42 C41 -175.7(2)
C37 B1 C43 C48 143.4(2)
C31 B1 C43 C48 16.6(3)
In1 B1 C43 C48 -99.5(2)
C37 B1 C43 C44 -39.6(3)
C31 B1 C43 C44 -166.3(2)
In1 B1 C43 C44 77.6(2)
C48 C43 C44 F11 178.04(19)
B1 C43 C44 F11 0.7(3)
C48 C43 C44 C45 -1.1(3)
B1 C43 C44 C45 -178.4(2)
F11 C44 C45 F12 0.1(4)
C43 C44 C45 F12 179.2(2)
F11 C44 C45 C46 -178.9(2)
C43 C44 C45 C46 0.2(4)
F12 C45 C46 F13 -0.3(4)
C44 C45 C46 F13 178.7(2)
F12 C45 C46 C47 -178.7(2)
C44 C45 C46 C47 0.3(4)
F13 C46 C47 F14 0.4(4)
C45 C46 C47 F14 178.8(2)
F13 C46 C47 C48 -178.3(2)
C45 C46 C47 C48 0.1(4)
F14 C47 C48 F15 -1.4(3)
C46 C47 C48 F15 177.3(2)
F14 C47 C48 C43 -179.8(2)
C46 C47 C48 C43 -1.0(4)
C44 C43 C48 F15 -176.8(2)
B1 C43 C48 F15 0.5(3)
C44 C43 C48 C47 1.5(3)
B1 C43 C48 C47 178.8(2)
B2 In2 C49 C54 8.8(15)
B2 In2 C49 C50 -170.8(13)
C54 C49 C50 C51 -0.9(3)
In2 C49 C50 C51 178.74(16)
C54 C49 C50 C55 179.1(2)
In2 C49 C50 C55 -1.2(3)
C49 C50 C51 C52 -1.2(3)
C55 C50 C51 C52 178.8(2)
C50 C51 C52 C53 1.2(4)
C51 C52 C53 C54 0.8(3)
C52 C53 C54 C49 -2.9(3)
C52 C53 C54 C67 172.9(2)
C50 C49 C54 C53 2.9(3)
In2 C49 C54 C53 -176.73(16)
C50 C49 C54 C67 -172.9(2)
In2 C49 C54 C67 7.4(3)
C51 C50 C55 C56 101.3(3)
C49 C50 C55 C56 -78.7(3)
C51 C50 C55 C60 -77.9(3)
C49 C50 C55 C60 102.1(3)
C60 C55 C56 C57 -0.7(3)
C50 C55 C56 C57 -179.9(2)
C60 C55 C56 C61 176.9(2)
C50 C55 C56 C61 -2.4(3)
C55 C56 C57 C58 0.4(4)
C61 C56 C57 C58 -177.2(3)
C56 C57 C58 C59 0.4(4)
C57 C58 C59 C60 -1.0(4)
C58 C59 C60 C55 0.7(4)
C58 C59 C60 C65 177.4(3)
C56 C55 C60 C59 0.2(4)
C50 C55 C60 C59 179.4(2)
C56 C55 C60 C65 -176.5(2)
C50 C55 C60 C65 2.7(3)
C57 C56 C61 C62 -67.6(3)
C55 C56 C61 C62 114.9(3)
C57 C56 C61 C63 55.8(3)
C55 C56 C61 C63 -121.8(3)
C59 C60 C65 C66 -72.5(3)
C55 C60 C65 C66 104.1(3)
C59 C60 C65 C64 51.3(4)
C55 C60 C65 C64 -132.0(3)
C53 C54 C67 C68 -77.0(3)
C49 C54 C67 C68 98.8(3)
C53 C54 C67 C72 103.9(3)
C49 C54 C67 C72 -80.3(3)
C72 C67 C68 C69 -1.3(3)
C54 C67 C68 C69 179.6(2)
C72 C67 C68 C73 177.9(2)
C54 C67 C68 C73 -1.2(3)
C67 C68 C69 C70 1.0(4)
C73 C68 C69 C70 -178.2(2)
C68 C69 C70 C71 0.6(4)
C69 C70 C71 C72 -2.0(4)
C70 C71 C72 C67 1.7(4)
C70 C71 C72 C76 -172.4(2)
C68 C67 C72 C71 0.0(3)
C54 C67 C72 C71 179.0(2)
C68 C67 C72 C76 173.9(2)
C54 C67 C72 C76 -7.0(3)
C69 C68 C73 C74 66.0(3)
C67 C68 C73 C74 -113.2(3)
C69 C68 C73 C75 -59.0(3)
C67 C68 C73 C75 121.7(3)
C71 C72 C76 C77 79.5(3)
C67 C72 C76 C77 -94.4(3)
C71 C72 C76 C78 -43.2(3)
C67 C72 C76 C78 142.9(2)
C91 B2 C79 C84 27.5(3)
C85 B2 C79 C84 -105.4(2)
In2 B2 C79 C84 140.58(19)
C91 B2 C79 C80 -158.2(2)
C85 B2 C79 C80 68.9(2)
In2 B2 C79 C80 -45.2(2)
C84 C79 C80 F16 179.30(19)
B2 C79 C80 F16 4.4(3)
C84 C79 C80 C81 -0.9(3)
B2 C79 C80 C81 -175.7(2)
F16 C80 C81 F17 2.1(3)
C79 C80 C81 F17 -177.7(2)
F16 C80 C81 C82 -177.61(19)
C79 C80 C81 C82 2.5(4)
F17 C81 C82 F18 -1.7(3)
C80 C81 C82 F18 178.0(2)
F17 C81 C82 C83 177.6(2)
C80 C81 C82 C83 -2.7(3)
F18 C82 C83 F19 -0.2(3)
C81 C82 C83 F19 -179.5(2)
F18 C82 C83 C84 -179.4(2)
C81 C82 C83 C84 1.3(3)
F19 C83 C84 F20 0.1(3)
C82 C83 C84 F20 179.3(2)
F19 C83 C84 C79 -178.8(2)
C82 C83 C84 C79 0.4(4)
C80 C79 C84 F20 -179.48(19)
B2 C79 C84 F20 -4.8(3)
C80 C79 C84 C83 -0.6(3)
B2 C79 C84 C83 174.0(2)
C91 B2 C85 C90 118.6(2)
C79 B2 C85 C90 -110.0(2)
In2 B2 C85 C90 2.9(3)
C91 B2 C85 C86 -68.2(3)
C79 B2 C85 C86 63.2(3)
In2 B2 C85 C86 176.08(17)
C90 C85 C86 F21 -179.7(2)
B2 C85 C86 F21 6.2(3)
C90 C85 C86 C87 0.7(3)
B2 C85 C86 C87 -173.3(2)
F21 C86 C87 F22 -0.5(3)
C85 C86 C87 F22 179.1(2)
F21 C86 C87 C88 -180.0(2)
C85 C86 C87 C88 -0.4(4)
F22 C87 C88 F23 0.6(4)
C86 C87 C88 F23 -179.9(2)
F22 C87 C88 C89 -179.8(2)
C86 C87 C88 C89 -0.2(4)
F23 C88 C89 F24 0.4(4)
C87 C88 C89 F24 -179.3(2)
F23 C88 C89 C90 -179.8(2)
C87 C88 C89 C90 0.6(4)
F24 C89 C90 F25 -1.6(3)
C88 C89 C90 F25 178.5(2)
F24 C89 C90 C85 179.6(2)
C88 C89 C90 C85 -0.3(4)
C86 C85 C90 F25 -179.1(2)
B2 C85 C90 F25 -5.6(4)
C86 C85 C90 C89 -0.4(3)
B2 C85 C90 C89 173.2(2)
C85 B2 C91 C96 -5.5(3)
C79 B2 C91 C96 -133.0(2)
In2 B2 C91 C96 112.4(2)
C85 B2 C91 C92 176.6(2)
C79 B2 C91 C92 49.2(3)
In2 B2 C91 C92 -65.4(2)
C96 C91 C92 F26 -177.8(2)
B2 C91 C92 F26 0.3(3)
C96 C91 C92 C93 0.5(3)
B2 C91 C92 C93 178.7(2)
F26 C92 C93 F27 -0.8(4)
C91 C92 C93 F27 -179.1(2)
F26 C92 C93 C94 178.0(2)
C91 C92 C93 C94 -0.3(4)
F27 C93 C94 F28 1.6(4)
C92 C93 C94 F28 -177.2(2)
F27 C93 C94 C95 179.8(2)
C92 C93 C94 C95 0.9(4)
F28 C94 C95 F29 -2.6(4)
C93 C94 C95 F29 179.2(2)
F28 C94 C95 C96 176.4(2)
C93 C94 C95 C96 -1.8(4)
F29 C95 C96 F30 0.8(3)
C94 C95 C96 F30 -178.2(2)
F29 C95 C96 C91 -178.8(2)
C94 C95 C96 C91 2.2(4)
C92 C91 C96 F30 178.9(2)
B2 C91 C96 F30 0.9(3)
C92 C91 C96 C95 -1.4(3)
B2 C91 C96 C95 -179.4(2)
